data_7221305
loop_
_publ_author_name
'Romano, R.M.'
'Della Vedova, C.O.'
'Boese, R.'
'Hildebrandt, P.'

_publ_section_title
;
 Structural and spectroscopic characterization of Cl C (O) S N S O. A
 theoretical and experimental study
;
_journal_name_full 'Physical Chemistry Chemical Physics'
_journal_page_first 2551
_journal_page_last 2557
_journal_volume 1
_journal_year 1999
_chemical_formula_sum 'C Cl N O2 S2'
_chemical_name_systematic 'Cl (C O) S N S O'
_space_group_IT_number 29
_symmetry_space_group_name_Hall 'P 2c -2ac'
_symmetry_space_group_name_H-M 'P c a 21'
_cell_angle_alpha 90
_cell_angle_beta 90
_cell_angle_gamma 90
_cell_formula_units_Z 4
_cell_length_a 13.89
_cell_length_b 7.286
_cell_length_c 5.172
_cell_volume 523.420
_citation_journal_id_ASTM PPCPFQ
_cod_data_source_file Romano_PPCPFQ_1999_100.cif
_cod_data_source_block C1Cl1N1O2S2
_cod_original_cell_volume 523.4196
_cod_original_formula_sum 'C1 Cl1 N1 O2 S2'
_cod_database_code 7221305

loop_
_symmetry_equiv_pos_as_xyz
x,y,z
-x,-y,z+1/2
-x+1/2,y,z+1/2
x+1/2,-y,z

loop_
_atom_site_label
_atom_site_type_symbol
_atom_site_fract_x
_atom_site_fract_y
_atom_site_fract_z
_atom_site_occupancy
_atom_site_U_iso_or_equiv
O1 O-2 0.5367 0.1455 -0.068 1 0.0
O2 O-2 0.6845 0.4698 0.7594 1 0.0
S1 S+2 0.6482 0.1462 0.3516 1 0.0
S2 S+4 0.616 0.515 0.5565 1 0.0
C1 C+2 0.5947 0.0782 0.0704 1 0.0
N1 N-3 0.5945 0.3686 0.3514 1 0.0
Cl1 Cl-1 0.6439 0.8572 0.0161 1 0.0
